data_4329854
loop_
_publ_author_name
'Evgeny Kataev'
'Ren\'e Arnold'
'Tobias R\"uffer'
'Heinrich Lang'

_publ_section_title
;
 Fluorescence Detection of Adenosine Triphosphate in an Aqueous Solution
 Using a Combination of Copper(II) Complexes
;
_journal_name_full 'Inorganic Chemistry'
_journal_page_first 7948
_journal_page_last 7950
_journal_paper_doi 10.1021/ic300805q
_journal_volume 51
_journal_year 2012
_chemical_formula_moiety 'C40 H46 Cu N6 O4, 2(Cl O4), 2(C2 H3 N)'
_chemical_formula_sum 'C44 H52 Cl2 Cu N8 O12'
_chemical_formula_weight 1019.38
_chemical_name_systematic
;
 ?
;
_space_group_IT_number 2
_symmetry_cell_setting triclinic
_symmetry_space_group_name_Hall '-P 1'
_symmetry_space_group_name_H-M 'P -1'
_atom_sites_solution_hydrogens geom
_atom_sites_solution_primary direct
_atom_sites_solution_secondary difmap
_audit_creation_method SHELXL-97
_cell_angle_alpha 85.891(3)
_cell_angle_beta 88.333(3)
_cell_angle_gamma 75.225(4)
_cell_formula_units_Z 2
_cell_length_a 11.0955(5)
_cell_length_b 11.4459(5)
_cell_length_c 18.8973(7)
_cell_measurement_reflns_used 8853
_cell_measurement_temperature 117
_cell_measurement_theta_max 62.8178
_cell_measurement_theta_min 3.9998
_cell_volume 2314.45(17)
_computing_cell_refinement
;
CrysAlisPro, Oxford Diffraction Ltd.,
Version 1.171.33.64 (release 22-03-2010 CrysAlis171 .NET)
(compiled Mar 22 2010,13:57:49)
;
_computing_data_collection
;
CrysAlisPro, Oxford Diffraction Ltd.,
Version 1.171.33.64 (release 22-03-2010 CrysAlis171 .NET)
(compiled Mar 22 2010,13:57:49)
;
_computing_data_reduction
;
CrysAlisPro, Oxford Diffraction Ltd.,
Version 1.171.33.64 (release 22-03-2010 CrysAlis171 .NET)
(compiled Mar 22 2010,13:57:49)
;
_computing_structure_refinement 'SHELXL-97 (Sheldrick, 1997)'
_computing_structure_solution 'SHELXS-97 (Sheldrick, 1997)'
_diffrn_ambient_temperature 117
_diffrn_measured_fraction_theta_full 0.983
_diffrn_measured_fraction_theta_max 0.983
_diffrn_measurement_device_type 'oxford gemini s'
_diffrn_measurement_method '\w scans'
_diffrn_radiation_monochromator graphite
_diffrn_radiation_source 'fine-focus sealed tube'
_diffrn_radiation_type CuK\a
_diffrn_radiation_wavelength 1.54184
_diffrn_reflns_av_R_equivalents 0.0263
_diffrn_reflns_av_sigmaI/netI 0.0279
_diffrn_reflns_limit_h_max 12
_diffrn_reflns_limit_h_min -12
_diffrn_reflns_limit_k_max 12
_diffrn_reflns_limit_k_min -13
_diffrn_reflns_limit_l_max 19
_diffrn_reflns_limit_l_min -21
_diffrn_reflns_number 13089
_diffrn_reflns_theta_full 62.91
_diffrn_reflns_theta_max 62.91
_diffrn_reflns_theta_min 4.00
_diffrn_standards_decay_% 0
_diffrn_standards_interval_count 50
_diffrn_standards_interval_time 5
_diffrn_standards_number 2
_exptl_absorpt_coefficient_mu 2.331
_exptl_absorpt_correction_T_max 1.00000
_exptl_absorpt_correction_T_min 0.90186
_exptl_absorpt_correction_type multi-scan
_exptl_absorpt_process_details
;
CrysAlisPro, Oxford Diffraction Ltd.,
Version 1.171.33.64 (release 22-03-2010 CrysAlis171 .NET)
(compiled Mar 22 2010,13:57:49)
empirical absorption correction using spherical harmonics,
 implemented in SCALE3 ABSPACK scaling algorithm.
;
_exptl_crystal_colour brown
_exptl_crystal_density_diffrn 1.463
_exptl_crystal_description block
_exptl_crystal_F_000 1062
_exptl_crystal_size_max 0.36
_exptl_crystal_size_mid 0.36
_exptl_crystal_size_min 0.34
_refine_diff_density_max 1.417
_refine_diff_density_min -0.621
_refine_diff_density_rms 0.121
_refine_ls_extinction_method none
_refine_ls_goodness_of_fit_ref 1.083
_refine_ls_hydrogen_treatment constr
_refine_ls_matrix_type full
_refine_ls_number_parameters 641
_refine_ls_number_reflns 7331
_refine_ls_number_restraints 146
_refine_ls_restrained_S_all 1.082
_refine_ls_R_factor_all 0.0694
_refine_ls_R_factor_gt 0.0632
_refine_ls_shift/su_max 0.020
_refine_ls_shift/su_mean 0.006
_refine_ls_structure_factor_coef Fsqd
_refine_ls_weighting_details 'calc w=1/[\s^2^(Fo^2^)+(0.1351P)^2^+4.5065P] where P=(Fo^2^+2Fc^2^)/3'
_refine_ls_weighting_scheme calc
_refine_ls_wR_factor_gt 0.2115
_refine_ls_wR_factor_ref 0.2148
_reflns_number_gt 6144
_reflns_number_total 7331
_reflns_threshold_expression >2sigma(I)
_cod_data_source_file ic300805q_si_002.cif
_cod_data_source_block kataev1
_cod_database_code 4329854

loop_
_symmetry_equiv_pos_as_xyz
'x, y, z'
'-x, -y, -z'

loop_
_atom_site_label
_atom_site_type_symbol
_atom_site_fract_x
_atom_site_fract_y
_atom_site_fract_z
_atom_site_U_iso_or_equiv
_atom_site_adp_type
_atom_site_occupancy
_atom_site_symmetry_multiplicity
_atom_site_calc_flag
_atom_site_refinement_flags
_atom_site_disorder_assembly
_atom_site_disorder_group
C1 C 0.7557(4) -0.0690(4) 1.5202(3) 0.0356(10) Uani 1 1 d . . .
H1 H 0.7654 -0.0663 1.5687 0.043 Uiso 1 1 calc R . .
C2 C 0.6490(4) -0.0939(4) 1.4956(3) 0.0434(13) Uani 1 1 d . . .
H2 H 0.5867 -0.1061 1.5272 0.052 Uiso 1 1 calc R . .
C3 C 0.6366(5) -0.1002(5) 1.4238(3) 0.0479(14) Uani 1 1 d . . .
H3 H 0.5651 -0.1154 1.4062 0.057 Uiso 1 1 calc R . .
C4 C 0.7304(5) -0.0839(4) 1.3782(3) 0.0430(12) Uani 1 1 d . . .
H4 H 0.7246 -0.0904 1.3297 0.052 Uiso 1 1 calc R . .
C5 C 0.8338(5) -0.0575(4) 1.4058(2) 0.0340(10) Uani 1 1 d . . .
C6 C 0.9394(4) -0.0324(4) 1.3599(3) 0.0349(10) Uani 1 1 d . . .
H6A H 0.9515 -0.0811 1.3191 0.042 Uiso 1 1 calc R . .
H6B H 0.9193 0.0523 1.3429 0.042 Uiso 1 1 calc R . .
C7 C 1.1133(4) -0.1937(4) 1.4036(3) 0.0333(10) Uani 1 1 d . . .
H7A H 1.1357 -0.2156 1.3555 0.040 Uiso 1 1 calc R . .
H7B H 1.0523 -0.2366 1.4210 0.040 Uiso 1 1 calc R . .
C8 C 1.2280(4) -0.2346(4) 1.4492(2) 0.0291(9) Uani 1 1 d . . .
C9 C 1.2079(4) -0.2331(4) 1.5250(2) 0.0279(9) Uani 1 1 d . . .
C10 C 1.4284(4) -0.3173(4) 1.5418(2) 0.0264(9) Uani 1 1 d . . .
C11 C 1.5207(4) -0.3572(4) 1.5911(2) 0.0284(9) Uani 1 1 d . . .
H11 H 1.5022 -0.3504 1.6392 0.034 Uiso 1 1 calc R . .
C12 C 1.6440(4) -0.4088(4) 1.5682(2) 0.0288(9) Uani 1 1 d . . .
C13 C 1.6659(4) -0.4126(4) 1.4939(2) 0.0318(10) Uani 1 1 d . . .
H13 H 1.7465 -0.4441 1.4772 0.038 Uiso 1 1 calc R . .
C14 C 1.5718(4) -0.3713(4) 1.4467(2) 0.0338(10) Uani 1 1 d . . .
H14 H 1.5899 -0.3765 1.3985 0.041 Uiso 1 1 calc R . .
C15 C 1.4483(4) -0.3213(4) 1.4682(2) 0.0283(9) Uani 1 1 d . . .
C16 C 1.3439(4) -0.2779(4) 1.4233(2) 0.0306(10) Uani 1 1 d . . .
H16 H 1.3559 -0.2795 1.3745 0.037 Uiso 1 1 calc R . .
C17 C 1.8677(4) -0.4909(4) 1.5906(3) 0.0350(10) Uani 1 1 d . . .
H17A H 1.8736 -0.5421 1.5512 0.042 Uiso 1 1 calc R . .
H17B H 1.9183 -0.5383 1.6287 0.042 Uiso 1 1 calc R . .
C18 C 1.9203(5) -0.3840(5) 1.5672(3) 0.0412(12) Uani 1 1 d . . .
H18A H 2.0053 -0.4129 1.5518 0.062 Uiso 1 1 calc R . .
H18B H 1.9170 -0.3339 1.6062 0.062 Uiso 1 1 calc R . .
H18C H 1.8719 -0.3374 1.5287 0.062 Uiso 1 1 calc R . .
C19 C 1.7179(5) -0.4704(5) 1.6912(3) 0.0399(11) Uani 1 1 d . . .
H19A H 1.7638 -0.5509 1.7084 0.048 Uiso 1 1 calc R . .
H19B H 1.6300 -0.4638 1.7005 0.048 Uiso 1 1 calc R . .
C20 C 1.7576(7) -0.3788(7) 1.7317(3) 0.0680(19) Uani 1 1 d . . .
H20A H 1.7420 -0.3927 1.7814 0.102 Uiso 1 1 calc R . .
H20B H 1.7114 -0.2988 1.7157 0.102 Uiso 1 1 calc R . .
H20C H 1.8451 -0.3861 1.7238 0.102 Uiso 1 1 calc R . .
C21 C 1.0644(4) 0.2427(4) 1.9848(2) 0.0303(10) Uani 1 1 d . . .
H21 H 1.0608 0.2386 1.9359 0.036 Uiso 1 1 calc R . .
C22 C 1.0856(4) 0.3456(4) 2.0110(3) 0.0331(10) Uani 1 1 d . . .
H22 H 1.0948 0.4101 1.9803 0.040 Uiso 1 1 calc R . .
C23 C 1.0929(4) 0.3507(4) 2.0831(3) 0.0373(11) Uani 1 1 d . . .
H23 H 1.1055 0.4194 2.1020 0.045 Uiso 1 1 calc R . .
C24 C 1.0813(4) 0.2524(4) 2.1273(3) 0.0325(10) Uani 1 1 d . . .
H24 H 1.0885 0.2532 2.1762 0.039 Uiso 1 1 calc R . .
C25 C 1.0587(4) 0.1527(4) 2.0979(2) 0.0294(10) Uani 1 1 d . . .
C26 C 1.0351(4) 0.0456(4) 2.1422(2) 0.0293(9) Uani 1 1 d . . .
H26A H 1.0869 0.0295 2.1840 0.035 Uiso 1 1 calc R . .
H26B H 0.9485 0.0630 2.1575 0.035 Uiso 1 1 calc R . .
C27 C 1.2012(4) -0.1210(4) 2.1012(2) 0.0281(9) Uani 1 1 d . . .
H27A H 1.2250 -0.1468 2.1500 0.034 Uiso 1 1 calc R . .
H27B H 1.2467 -0.0622 2.0845 0.034 Uiso 1 1 calc R . .
C28 C 1.2380(4) -0.2287(4) 2.0567(2) 0.0279(9) Uani 1 1 d . . .
C29 C 1.2816(4) -0.3446(4) 2.0835(2) 0.0280(9) Uani 1 1 d . . .
H29 H 1.2874 -0.3604 2.1324 0.034 Uiso 1 1 calc R . .
C30 C 1.3186(4) -0.4420(4) 2.0390(2) 0.0269(9) Uani 1 1 d . . .
C31 C 1.3708(4) -0.5630(4) 2.0618(2) 0.0304(10) Uani 1 1 d . . .
H31 H 1.3844 -0.5831 2.1100 0.037 Uiso 1 1 calc R . .
C32 C 1.4025(4) -0.6528(4) 2.0152(2) 0.0296(9) Uani 1 1 d . . .
H32 H 1.4369 -0.7322 2.0323 0.035 Uiso 1 1 calc R . .
C33 C 1.3835(4) -0.6260(4) 1.9406(2) 0.0290(9) Uani 1 1 d . . .
C34 C 1.3344(4) -0.5040(4) 1.9169(2) 0.0287(9) Uani 1 1 d . . .
H34 H 1.3218 -0.4827 1.8688 0.034 Uiso 1 1 calc R . .
C35 C 1.3052(4) -0.4166(4) 1.9654(2) 0.0257(9) Uani 1 1 d . . .
C36 C 1.2329(4) -0.2035(4) 1.9808(2) 0.0261(9) Uani 1 1 d . . .
C37 C 1.3812(5) -0.6904(5) 1.8190(3) 0.0412(12) Uani 1 1 d . . .
H37A H 1.3043 -0.6271 1.8141 0.049 Uiso 1 1 calc R . .
H37B H 1.3677 -0.7627 1.8003 0.049 Uiso 1 1 calc R . .
C38 C 1.4839(5) -0.6511(6) 1.7765(3) 0.0509(14) Uani 1 1 d . . .
H38A H 1.4606 -0.6358 1.7275 0.076 Uiso 1 1 calc R . .
H38B H 1.5598 -0.7141 1.7807 0.076 Uiso 1 1 calc R . .
H38C H 1.4963 -0.5786 1.7943 0.076 Uiso 1 1 calc R . .
C39 C 1.4693(4) -0.8411(4) 1.9167(3) 0.0338(10) Uani 1 1 d . . .
H39A H 1.5269 -0.8436 1.9548 0.041 Uiso 1 1 calc R . .
H39B H 1.5169 -0.8807 1.8774 0.041 Uiso 1 1 calc R . .
C40 C 1.3757(5) -0.9104(5) 1.9420(3) 0.0430(12) Uani 1 1 d . . .
H40A H 1.4186 -0.9924 1.9561 0.064 Uiso 1 1 calc R . .
H40B H 1.3195 -0.9100 1.9043 0.064 Uiso 1 1 calc R . .
H40C H 1.3296 -0.8729 1.9817 0.064 Uiso 1 1 calc R . .
C41 C 1.1505(6) -0.3179(6) 1.7219(3) 0.0499(14) Uani 1 1 d . . .
C42 C 1.1981(6) -0.4321(5) 1.6928(3) 0.0546(15) Uani 1 1 d . . .
H42A H 1.1796 -0.4251 1.6431 0.082 Uiso 1 1 calc R . .
H42B H 1.1601 -0.4908 1.7167 0.082 Uiso 1 1 calc R . .
H42C H 1.2868 -0.4575 1.6990 0.082 Uiso 1 1 calc R . .
C43 C 1.4080(5) -0.2360(6) 1.7843(3) 0.0484(13) Uani 1 1 d . . .
C44 C 1.3567(7) -0.1088(6) 1.7949(4) 0.0660(18) Uani 1 1 d . . .
H44A H 1.2813 -0.0793 1.7684 0.099 Uiso 1 1 calc R . .
H44B H 1.4160 -0.0642 1.7789 0.099 Uiso 1 1 calc R . .
H44C H 1.3390 -0.0985 1.8444 0.099 Uiso 1 1 calc R . .
N1 N 0.8455(3) -0.0487(3) 1.4752(2) 0.0285(8) Uani 1 1 d . . .
N2 N 1.0559(3) -0.0623(3) 1.40267(19) 0.0304(8) Uani 1 1 d . . .
H2A H 1.1103 -0.0215 1.3827 0.036 Uiso 1 1 calc R . .
N3 N 1.7379(3) -0.4558(4) 1.6150(2) 0.0323(8) Uani 1 1 d . . .
N4 N 1.0490(3) 0.1495(3) 2.02722(19) 0.0261(8) Uani 1 1 d . . .
N5 N 1.0646(3) -0.0616(3) 2.09918(19) 0.0260(8) Uani 1 1 d . . .
H5 H 1.0223 -0.1155 2.1175 0.031 Uiso 1 1 calc R . .
N6 N 1.4125(4) -0.7151(3) 1.8941(2) 0.0343(9) Uani 1 1 d . . .
N7 N 1.1148(7) -0.2266(6) 1.7453(3) 0.083(2) Uani 1 1 d . . .
N8 N 1.4468(5) -0.3364(5) 1.7761(3) 0.0612(13) Uani 1 1 d . . .
O1 O 1.1070(3) -0.1978(3) 1.55423(16) 0.0310(7) Uani 1 1 d . . .
O2 O 1.3095(3) -0.2709(3) 1.56797(15) 0.0282(7) Uani 1 1 d . . .
O3 O 1.2017(3) -0.1023(3) 1.95078(16) 0.0288(7) Uani 1 1 d . . .
O4 O 1.2625(3) -0.2983(3) 1.93814(15) 0.0273(6) Uani 1 1 d . . .
O5 O 0.9544(4) -0.3874(3) 2.1816(2) 0.0521(10) Uani 1 1 d . . .
O6 O 0.8801(3) -0.1792(3) 2.19180(18) 0.0425(8) Uani 1 1 d . . .
O7 O 1.0834(3) -0.2758(4) 2.2255(2) 0.0525(10) Uani 1 1 d . . .
O8 O 0.9153(4) -0.3130(3) 2.29353(18) 0.0467(9) Uani 1 1 d . . .
Cl1 Cl 0.95840(10) -0.29028(10) 2.22348(6) 0.0338(3) Uani 1 1 d . . .
Cl2 Cl 1.3342(11) 0.0125(10) 1.2803(6) 0.056(4) Uani 0.325(7) 1 d PDU A 1
O9 O 1.4488(13) -0.0944(11) 1.2834(7) 0.066(4) Uani 0.325(7) 1 d PDU A 1
O10 O 1.327(4) 0.062(4) 1.2078(13) 0.054(2) Uani 0.325(7) 1 d PDU A 1
O11 O 1.2322(12) -0.0304(15) 1.3013(7) 0.0644(15) Uani 0.325(7) 1 d PDU A 1
O12 O 1.373(2) 0.0917(10) 1.3236(10) 0.070(5) Uani 0.325(7) 1 d PDU A 1
Cl2' Cl 1.3234(6) 0.0046(6) 1.2754(4) 0.0627(18) Uani 0.675(7) 1 d PDU A 2
O9' O 1.2866(10) -0.1081(7) 1.2746(4) 0.097(3) Uani 0.675(7) 1 d PDU A 2
O10' O 1.3440(19) 0.047(2) 1.2050(6) 0.054(2) Uani 0.675(7) 1 d PDU A 2
O11' O 1.2012(6) 0.0807(7) 1.3027(3) 0.0644(15) Uani 0.675(7) 1 d PDU A 2
O12' O 1.4117(10) 0.0180(17) 1.3208(5) 0.140(6) Uani 0.675(7) 1 d PDU A 2
Cu1 Cu 1.0000 0.0000 1.5000 0.0256(3) Uani 1 2 d S . .
Cu2 Cu 1.0000 0.0000 2.0000 0.0234(2) Uani 1 2 d S . .

loop_
_atom_site_aniso_label
_atom_site_aniso_U_11
_atom_site_aniso_U_22
_atom_site_aniso_U_33
_atom_site_aniso_U_23
_atom_site_aniso_U_13
_atom_site_aniso_U_12
C1 0.032(2) 0.029(2) 0.044(3) -0.002(2) 0.003(2) -0.0053(19)
C2 0.026(2) 0.031(3) 0.071(4) 0.001(2) 0.002(2) -0.006(2)
C3 0.035(3) 0.034(3) 0.074(4) -0.004(3) -0.018(3) -0.006(2)
C4 0.045(3) 0.032(3) 0.051(3) -0.001(2) -0.019(2) -0.008(2)
C5 0.042(3) 0.023(2) 0.035(3) -0.0013(19) -0.010(2) -0.0052(19)
C6 0.039(3) 0.031(2) 0.033(2) -0.0019(19) -0.007(2) -0.005(2)
C7 0.031(2) 0.030(2) 0.037(3) -0.0078(19) -0.0057(19) -0.0027(19)
C8 0.029(2) 0.024(2) 0.034(2) -0.0050(18) -0.0019(18) -0.0045(18)
C9 0.029(2) 0.020(2) 0.036(2) -0.0003(17) -0.0001(19) -0.0088(18)
C10 0.026(2) 0.024(2) 0.031(2) -0.0034(17) 0.0050(17) -0.0088(17)
C11 0.030(2) 0.030(2) 0.027(2) -0.0020(18) 0.0028(18) -0.0103(18)
C12 0.031(2) 0.025(2) 0.032(2) -0.0016(18) 0.0005(18) -0.0111(18)
C13 0.029(2) 0.033(2) 0.033(2) -0.0052(19) 0.0045(19) -0.0068(19)
C14 0.035(2) 0.040(3) 0.028(2) -0.0090(19) 0.0052(19) -0.010(2)
C15 0.029(2) 0.025(2) 0.031(2) -0.0042(18) 0.0015(18) -0.0064(18)
C16 0.035(2) 0.031(2) 0.026(2) -0.0049(18) 0.0019(18) -0.0084(19)
C17 0.028(2) 0.031(2) 0.042(3) -0.002(2) -0.003(2) -0.0020(19)
C18 0.029(2) 0.044(3) 0.051(3) -0.003(2) 0.002(2) -0.010(2)
C19 0.033(3) 0.050(3) 0.036(3) 0.002(2) -0.004(2) -0.010(2)
C20 0.080(5) 0.098(5) 0.042(3) -0.021(3) 0.010(3) -0.049(4)
C21 0.025(2) 0.034(2) 0.032(2) -0.0044(19) 0.0020(18) -0.0086(18)
C22 0.027(2) 0.026(2) 0.046(3) -0.003(2) 0.0017(19) -0.0065(18)
C23 0.033(2) 0.033(3) 0.048(3) -0.012(2) -0.001(2) -0.012(2)
C24 0.032(2) 0.032(2) 0.034(2) -0.0087(19) -0.0017(19) -0.0061(19)
C25 0.023(2) 0.039(3) 0.028(2) -0.0077(19) 0.0012(17) -0.0090(19)
C26 0.030(2) 0.035(2) 0.024(2) -0.0051(18) 0.0029(17) -0.0096(19)
C27 0.024(2) 0.027(2) 0.032(2) -0.0028(18) -0.0041(18) -0.0040(17)
C28 0.025(2) 0.029(2) 0.031(2) -0.0022(18) -0.0017(17) -0.0077(18)
C29 0.024(2) 0.033(2) 0.028(2) -0.0030(18) -0.0008(17) -0.0073(18)
C30 0.024(2) 0.029(2) 0.029(2) -0.0004(18) 0.0004(17) -0.0094(18)
C31 0.027(2) 0.035(2) 0.029(2) 0.0017(19) -0.0012(18) -0.0094(19)
C32 0.025(2) 0.023(2) 0.039(2) 0.0006(18) -0.0001(18) -0.0030(17)
C33 0.022(2) 0.029(2) 0.037(2) -0.0054(19) 0.0031(18) -0.0085(17)
C34 0.028(2) 0.030(2) 0.027(2) -0.0016(18) 0.0008(17) -0.0066(18)
C35 0.019(2) 0.025(2) 0.032(2) 0.0027(18) 0.0004(17) -0.0058(17)
C36 0.020(2) 0.028(2) 0.031(2) -0.0029(18) 0.0031(17) -0.0081(17)
C37 0.046(3) 0.037(3) 0.040(3) -0.009(2) -0.009(2) -0.007(2)
C38 0.050(3) 0.062(4) 0.032(3) -0.006(2) 0.002(2) 0.001(3)
C39 0.028(2) 0.028(2) 0.045(3) -0.007(2) 0.000(2) -0.0043(19)
C40 0.037(3) 0.029(3) 0.063(3) 0.002(2) -0.008(2) -0.011(2)
C41 0.050(3) 0.053(4) 0.041(3) 0.008(3) 0.009(2) -0.008(3)
C42 0.069(4) 0.044(3) 0.052(3) 0.010(3) -0.002(3) -0.019(3)
C43 0.049(3) 0.062(4) 0.033(3) 0.001(3) 0.011(2) -0.013(3)
C44 0.085(5) 0.059(4) 0.054(4) -0.006(3) 0.021(3) -0.019(4)
N1 0.0256(18) 0.0235(18) 0.035(2) -0.0006(15) -0.0005(15) -0.0048(15)
N2 0.0282(19) 0.030(2) 0.031(2) -0.0027(16) -0.0002(15) -0.0042(15)
N3 0.0256(19) 0.036(2) 0.035(2) -0.0032(17) -0.0010(16) -0.0062(16)
N4 0.0232(18) 0.0238(18) 0.0304(19) -0.0021(15) 0.0007(14) -0.0046(14)
N5 0.0263(18) 0.0224(18) 0.0289(19) -0.0027(14) 0.0007(14) -0.0056(14)
N6 0.040(2) 0.028(2) 0.035(2) -0.0042(16) 0.0001(17) -0.0089(17)
N7 0.103(5) 0.063(4) 0.068(4) -0.010(3) 0.032(4) 0.001(3)
N8 0.066(3) 0.060(4) 0.054(3) -0.004(3) 0.014(3) -0.010(3)
O1 0.0281(16) 0.0259(15) 0.0368(17) 0.0022(13) 0.0041(13) -0.0047(13)
O2 0.0251(15) 0.0307(16) 0.0276(15) -0.0002(12) 0.0026(12) -0.0053(12)
O3 0.0276(15) 0.0244(16) 0.0325(16) 0.0019(13) 0.0025(12) -0.0045(12)
O4 0.0298(15) 0.0248(15) 0.0257(15) 0.0007(12) 0.0016(12) -0.0049(12)
O5 0.071(3) 0.036(2) 0.050(2) -0.0077(16) 0.0052(19) -0.0136(18)
O6 0.045(2) 0.0369(19) 0.043(2) 0.0080(15) -0.0061(15) -0.0078(15)
O7 0.040(2) 0.055(2) 0.061(2) 0.0071(19) -0.0039(17) -0.0122(18)
O8 0.059(2) 0.047(2) 0.0346(19) 0.0043(16) 0.0064(16) -0.0161(18)
Cl1 0.0379(6) 0.0332(6) 0.0304(6) 0.0010(4) -0.0013(4) -0.0101(5)
Cl2 0.097(7) 0.042(4) 0.033(6) 0.005(3) 0.032(5) -0.031(4)
O9 0.078(7) 0.051(7) 0.057(8) -0.021(6) -0.012(6) 0.012(6)
O10 0.053(6) 0.072(6) 0.037(2) -0.004(3) 0.011(2) -0.019(5)
O11 0.059(3) 0.080(4) 0.056(3) 0.005(3) 0.018(3) -0.025(3)
O12 0.131(15) 0.018(5) 0.059(8) -0.001(5) -0.016(9) -0.012(7)
Cl2' 0.084(3) 0.056(3) 0.037(2) -0.0087(18) -0.009(2) 0.006(2)
O9' 0.148(8) 0.064(5) 0.072(5) 0.003(4) 0.025(5) -0.020(5)
O10' 0.053(6) 0.072(6) 0.037(2) -0.004(3) 0.011(2) -0.019(5)
O11' 0.059(3) 0.080(4) 0.056(3) 0.005(3) 0.018(3) -0.025(3)
O12' 0.068(6) 0.306(19) 0.056(5) 0.023(10) -0.033(5) -0.075(10)
Cu1 0.0251(5) 0.0243(5) 0.0278(5) -0.0024(3) -0.0003(3) -0.0069(4)
Cu2 0.0244(5) 0.0223(5) 0.0239(5) -0.0015(3) 0.0004(3) -0.0065(3)

loop_
_atom_type_symbol
_atom_type_description
_atom_type_scat_dispersion_real
_atom_type_scat_dispersion_imag
_atom_type_scat_source
C C 0.0181 0.0091 'International Tables Vol C Tables 4.2.6.8 and 6.1.1.4'
N N 0.0311 0.0180 'International Tables Vol C Tables 4.2.6.8 and 6.1.1.4'
O O 0.0492 0.0322 'International Tables Vol C Tables 4.2.6.8 and 6.1.1.4'
Cl Cl 0.3639 0.7018 'International Tables Vol C Tables 4.2.6.8 and 6.1.1.4'
Cu Cu -1.9646 0.5888 'International Tables Vol C Tables 4.2.6.8 and 6.1.1.4'
H H 0.0000 0.0000 'International Tables Vol C Tables 4.2.6.8 and 6.1.1.4'

loop_
_geom_angle_atom_site_label_1
_geom_angle_atom_site_label_2
_geom_angle_atom_site_label_3
_geom_angle
_geom_angle_site_symmetry_1
_geom_angle_site_symmetry_3
N1 C1 C2 121.3(5) . .
N1 C1 H1 119.3 . .
C2 C1 H1 119.3 . .
C3 C2 C1 118.9(5) . .
C3 C2 H2 120.5 . .
C1 C2 H2 120.5 . .
C4 C3 C2 119.7(5) . .
C4 C3 H3 120.2 . .
C2 C3 H3 120.2 . .
C3 C4 C5 118.7(5) . .
C3 C4 H4 120.6 . .
C5 C4 H4 120.6 . .
N1 C5 C4 122.1(5) . .
N1 C5 C6 115.1(4) . .
C4 C5 C6 122.8(5) . .
N2 C6 C5 109.1(4) . .
N2 C6 H6A 109.9 . .
C5 C6 H6A 109.9 . .
N2 C6 H6B 109.9 . .
C5 C6 H6B 109.9 . .
H6A C6 H6B 108.3 . .
N2 C7 C8 113.5(4) . .
N2 C7 H7A 108.9 . .
C8 C7 H7A 108.9 . .
N2 C7 H7B 108.9 . .
C8 C7 H7B 108.9 . .
H7A C7 H7B 107.7 . .
C16 C8 C9 119.5(4) . .
C16 C8 C7 123.8(4) . .
C9 C8 C7 116.5(4) . .
O1 C9 O2 116.7(4) . .
O1 C9 C8 125.1(4) . .
O2 C9 C8 118.2(4) . .
C11 C10 O2 116.3(4) . .
C11 C10 C15 124.1(4) . .
O2 C10 C15 119.5(4) . .
C10 C11 C12 119.5(4) . .
C10 C11 H11 120.3 . .
C12 C11 H11 120.3 . .
N3 C12 C11 122.0(4) . .
N3 C12 C13 120.9(4) . .
C11 C12 C13 117.1(4) . .
C14 C13 C12 121.6(4) . .
C14 C13 H13 119.2 . .
C12 C13 H13 119.2 . .
C13 C14 C15 122.2(4) . .
C13 C14 H14 118.9 . .
C15 C14 H14 118.9 . .
C10 C15 C14 115.5(4) . .
C10 C15 C16 118.1(4) . .
C14 C15 C16 126.4(4) . .
C8 C16 C15 122.1(4) . .
C8 C16 H16 119.0 . .
C15 C16 H16 119.0 . .
N3 C17 C18 113.6(4) . .
N3 C17 H17A 108.9 . .
C18 C17 H17A 108.9 . .
N3 C17 H17B 108.9 . .
C18 C17 H17B 108.9 . .
H17A C17 H17B 107.7 . .
C17 C18 H18A 109.5 . .
C17 C18 H18B 109.5 . .
H18A C18 H18B 109.5 . .
C17 C18 H18C 109.5 . .
H18A C18 H18C 109.5 . .
H18B C18 H18C 109.5 . .
N3 C19 C20 113.2(5) . .
N3 C19 H19A 108.9 . .
C20 C19 H19A 108.9 . .
N3 C19 H19B 108.9 . .
C20 C19 H19B 108.9 . .
H19A C19 H19B 107.7 . .
C19 C20 H20A 109.5 . .
C19 C20 H20B 109.5 . .
H20A C20 H20B 109.5 . .
C19 C20 H20C 109.5 . .
H20A C20 H20C 109.5 . .
H20B C20 H20C 109.5 . .
N4 C21 C22 122.2(4) . .
N4 C21 H21 118.9 . .
C22 C21 H21 118.9 . .
C23 C22 C21 118.8(5) . .
C23 C22 H22 120.6 . .
C21 C22 H22 120.6 . .
C22 C23 C24 119.2(4) . .
C22 C23 H23 120.4 . .
C24 C23 H23 120.4 . .
C23 C24 C25 119.1(4) . .
C23 C24 H24 120.4 . .
C25 C24 H24 120.4 . .
N4 C25 C24 121.3(4) . .
N4 C25 C26 115.8(4) . .
C24 C25 C26 122.8(4) . .
N5 C26 C25 109.1(3) . .
N5 C26 H26A 109.9 . .
C25 C26 H26A 109.9 . .
N5 C26 H26B 109.9 . .
C25 C26 H26B 109.9 . .
H26A C26 H26B 108.3 . .
N5 C27 C28 112.9(3) . .
N5 C27 H27A 109.0 . .
C28 C27 H27A 109.0 . .
N5 C27 H27B 109.0 . .
C28 C27 H27B 109.0 . .
H27A C27 H27B 107.8 . .
C29 C28 C36 119.2(4) . .
C29 C28 C27 124.2(4) . .
C36 C28 C27 116.5(4) . .
C28 C29 C30 121.8(4) . .
C28 C29 H29 119.1 . .
C30 C29 H29 119.1 . .
C31 C30 C35 116.3(4) . .
C31 C30 C29 125.5(4) . .
C35 C30 C29 118.1(4) . .
C32 C31 C30 121.9(4) . .
C32 C31 H31 119.0 . .
C30 C31 H31 119.0 . .
C31 C32 C33 121.0(4) . .
C31 C32 H32 119.5 . .
C33 C32 H32 119.5 . .
N6 C33 C34 121.2(4) . .
N6 C33 C32 121.3(4) . .
C34 C33 C32 117.5(4) . .
C35 C34 C33 119.6(4) . .
C35 C34 H34 120.2 . .
C33 C34 H34 120.2 . .
C34 C35 O4 116.4(4) . .
C34 C35 C30 123.6(4) . .
O4 C35 C30 120.0(4) . .
O3 C36 O4 116.4(4) . .
O3 C36 C28 124.9(4) . .
O4 C36 C28 118.7(4) . .
N6 C37 C38 111.6(4) . .
N6 C37 H37A 109.3 . .
C38 C37 H37A 109.3 . .
N6 C37 H37B 109.3 . .
C38 C37 H37B 109.3 . .
H37A C37 H37B 108.0 . .
C37 C38 H38A 109.5 . .
C37 C38 H38B 109.5 . .
H38A C38 H38B 109.5 . .
C37 C38 H38C 109.5 . .
H38A C38 H38C 109.5 . .
H38B C38 H38C 109.5 . .
N6 C39 C40 113.3(4) . .
N6 C39 H39A 108.9 . .
C40 C39 H39A 108.9 . .
N6 C39 H39B 108.9 . .
C40 C39 H39B 108.9 . .
H39A C39 H39B 107.7 . .
C39 C40 H40A 109.5 . .
C39 C40 H40B 109.5 . .
H40A C40 H40B 109.5 . .
C39 C40 H40C 109.5 . .
H40A C40 H40C 109.5 . .
H40B C40 H40C 109.5 . .
N7 C41 C42 178.7(8) . .
C41 C42 H42A 109.5 . .
C41 C42 H42B 109.5 . .
H42A C42 H42B 109.5 . .
C41 C42 H42C 109.5 . .
H42A C42 H42C 109.5 . .
H42B C42 H42C 109.5 . .
N8 C43 C44 179.1(7) . .
C43 C44 H44A 109.5 . .
C43 C44 H44B 109.5 . .
H44A C44 H44B 109.5 . .
C43 C44 H44C 109.5 . .
H44A C44 H44C 109.5 . .
H44B C44 H44C 109.5 . .
C5 N1 C1 119.2(4) . .
C5 N1 Cu1 113.7(3) . .
C1 N1 Cu1 127.1(3) . .
C7 N2 C6 109.3(3) . .
C7 N2 Cu1 114.4(3) . .
C6 N2 Cu1 104.8(3) . .
C7 N2 H2A 109.4 . .
C6 N2 H2A 109.4 . .
Cu1 N2 H2A 109.4 . .
C12 N3 C19 123.3(4) . .
C12 N3 C17 120.9(4) . .
C19 N3 C17 115.8(4) . .
C21 N4 C25 119.3(4) . .
C21 N4 Cu2 128.0(3) . .
C25 N4 Cu2 112.6(3) . .
C26 N5 C27 110.3(3) . .
C26 N5 Cu2 105.9(3) . .
C27 N5 Cu2 113.8(3) . .
C26 N5 H5 108.9 . .
C27 N5 H5 108.9 . .
Cu2 N5 H5 108.9 . .
C33 N6 C39 122.3(4) . .
C33 N6 C37 121.5(4) . .
C39 N6 C37 116.1(4) . .
C9 O2 C10 122.5(3) . .
C36 O3 Cu2 107.5(3) . .
C36 O4 C35 121.9(3) . .
O5 Cl1 O8 109.7(2) . .
O5 Cl1 O7 110.5(3) . .
O8 Cl1 O7 109.9(2) . .
O5 Cl1 O6 109.1(2) . .
O8 Cl1 O6 109.9(2) . .
O7 Cl1 O6 107.7(2) . .
O11 Cl2 O12 119.0(14) . .
O11 Cl2 O10 113(2) . .
O12 Cl2 O10 109(2) . .
O11 Cl2 O9 107.8(11) . .
O12 Cl2 O9 100.4(11) . .
O10 Cl2 O9 106(2) . .
O12' Cl2' O10' 112.1(11) . .
O12' Cl2' O9' 121.6(9) . .
O10' Cl2' O9' 109.8(11) . .
O12' Cl2' O11' 105.4(8) . .
O10' Cl2' O11' 109.0(9) . .
O9' Cl2' O11' 97.2(6) . .
N1 Cu1 N1 180.000(1) 2_758 .
N1 Cu1 N2 98.37(15) 2_758 .
N1 Cu1 N2 81.63(15) . .
N1 Cu1 N2 81.63(15) 2_758 2_758
N1 Cu1 N2 98.37(15) . 2_758
N2 Cu1 N2 180.00(8) . 2_758
N4 Cu2 N4 180.00(7) 2_759 .
N4 Cu2 N5 81.56(14) 2_759 2_759
N4 Cu2 N5 98.44(14) . 2_759
N4 Cu2 N5 98.44(14) 2_759 .
N4 Cu2 N5 81.56(14) . .
N5 Cu2 N5 180.00(8) 2_759 .
N4 Cu2 O3 96.87(12) 2_759 2_759
N4 Cu2 O3 83.13(12) . 2_759
N5 Cu2 O3 89.27(12) 2_759 2_759
N5 Cu2 O3 90.73(12) . 2_759
N4 Cu2 O3 83.13(12) 2_759 .
N4 Cu2 O3 96.87(12) . .
N5 Cu2 O3 90.73(12) 2_759 .
N5 Cu2 O3 89.27(12) . .
O3 Cu2 O3 180.000(1) 2_759 .

loop_
_geom_bond_atom_site_label_1
_geom_bond_atom_site_label_2
_geom_bond_distance
_geom_bond_site_symmetry_2
C1 N1 1.345(6) .
C1 C2 1.386(7) .
C1 H1 0.9300 .
C2 C3 1.378(8) .
C2 H2 0.9300 .
C3 C4 1.372(8) .
C3 H3 0.9300 .
C4 C5 1.383(7) .
C4 H4 0.9300 .
C5 N1 1.335(6) .
C5 C6 1.512(7) .
C6 N2 1.496(6) .
C6 H6A 0.9700 .
C6 H6B 0.9700 .
C7 N2 1.476(6) .
C7 C8 1.511(6) .
C7 H7A 0.9700 .
C7 H7B 0.9700 .
C8 C16 1.346(6) .
C8 C9 1.443(6) .
C9 O1 1.220(5) .
C9 O2 1.368(5) .
C10 C11 1.371(6) .
C10 O2 1.383(5) .
C10 C15 1.403(6) .
C11 C12 1.413(6) .
C11 H11 0.9300 .
C12 N3 1.362(6) .
C12 C13 1.420(6) .
C13 C14 1.362(7) .
C13 H13 0.9300 .
C14 C15 1.404(6) .
C14 H14 0.9300 .
C15 C16 1.418(6) .
C16 H16 0.9300 .
C17 N3 1.462(6) .
C17 C18 1.519(7) .
C17 H17A 0.9700 .
C17 H17B 0.9700 .
C18 H18A 0.9600 .
C18 H18B 0.9600 .
C18 H18C 0.9600 .
C19 N3 1.456(6) .
C19 C20 1.500(8) .
C19 H19A 0.9700 .
C19 H19B 0.9700 .
C20 H20A 0.9600 .
C20 H20B 0.9600 .
C20 H20C 0.9600 .
C21 N4 1.332(6) .
C21 C22 1.385(7) .
C21 H21 0.9300 .
C22 C23 1.374(7) .
C22 H22 0.9300 .
C23 C24 1.383(7) .
C23 H23 0.9300 .
C24 C25 1.385(6) .
C24 H24 0.9300 .
C25 N4 1.347(6) .
C25 C26 1.509(7) .
C26 N5 1.482(5) .
C26 H26A 0.9700 .
C26 H26B 0.9700 .
C27 N5 1.495(5) .
C27 C28 1.505(6) .
C27 H27A 0.9700 .
C27 H27B 0.9700 .
C28 C29 1.357(6) .
C28 C36 1.444(6) .
C29 C30 1.414(6) .
C29 H29 0.9300 .
C30 C31 1.399(6) .
C30 C35 1.405(6) .
C31 C32 1.373(6) .
C31 H31 0.9300 .
C32 C33 1.430(7) .
C32 H32 0.9300 .
C33 N6 1.364(6) .
C33 C34 1.409(7) .
C34 C35 1.377(6) .
C34 H34 0.9300 .
C35 O4 1.383(5) .
C36 O3 1.222(5) .
C36 O4 1.365(5) .
C37 N6 1.461(6) .
C37 C38 1.518(8) .
C37 H37A 0.9700 .
C37 H37B 0.9700 .
C38 H38A 0.9600 .
C38 H38B 0.9600 .
C38 H38C 0.9600 .
C39 N6 1.456(6) .
C39 C40 1.507(7) .
C39 H39A 0.9700 .
C39 H39B 0.9700 .
C40 H40A 0.9600 .
C40 H40B 0.9600 .
C40 H40C 0.9600 .
C41 N7 1.135(8) .
C41 C42 1.423(9) .
C42 H42A 0.9600 .
C42 H42B 0.9600 .
C42 H42C 0.9600 .
C43 N8 1.140(8) .
C43 C44 1.448(9) .
C44 H44A 0.9600 .
C44 H44B 0.9600 .
C44 H44C 0.9600 .
N1 Cu1 2.010(4) .
N2 Cu1 2.042(4) .
N2 H2A 0.9100 .
N4 Cu2 2.026(3) .
N5 Cu2 2.038(4) .
N5 H5 0.9100 .
O3 Cu2 2.438(3) .
O5 Cl1 1.421(4) .
O6 Cl1 1.445(4) .
O7 Cl1 1.440(4) .
O8 Cl1 1.423(4) .
Cl2 O11 1.381(14) .
Cl2 O12 1.416(15) .
Cl2 O10 1.440(16) .
Cl2 O9 1.523(14) .
Cl2' O12' 1.366(9) .
Cl2' O10' 1.417(10) .
Cl2' O9' 1.450(10) .
Cl2' O11' 1.511(8) .
Cu1 N1 2.010(4) 2_758
Cu1 N2 2.042(4) 2_758
Cu2 N4 2.026(3) 2_759
Cu2 N5 2.038(4) 2_759
Cu2 O3 2.438(3) 2_759

loop_
_geom_torsion_atom_site_label_1
_geom_torsion_atom_site_label_2
_geom_torsion_atom_site_label_3
_geom_torsion_atom_site_label_4
_geom_torsion
_geom_torsion_site_symmetry_4
N1 C1 C2 C3 1.4(7) .
C1 C2 C3 C4 1.1(7) .
C2 C3 C4 C5 -2.0(7) .
C3 C4 C5 N1 0.6(7) .
C3 C4 C5 C6 -177.1(4) .
N1 C5 C6 N2 27.4(5) .
C4 C5 C6 N2 -154.7(4) .
N2 C7 C8 C16 -112.8(5) .
N2 C7 C8 C9 71.3(5) .
C16 C8 C9 O1 -178.7(4) .
C7 C8 C9 O1 -2.6(6) .
C16 C8 C9 O2 3.1(6) .
C7 C8 C9 O2 179.2(4) .
O2 C10 C11 C12 178.3(4) .
C15 C10 C11 C12 -1.6(7) .
C10 C11 C12 N3 -176.5(4) .
C10 C11 C12 C13 2.0(6) .
N3 C12 C13 C14 176.8(4) .
C11 C12 C13 C14 -1.7(7) .
C12 C13 C14 C15 0.9(7) .
C11 C10 C15 C14 0.7(6) .
O2 C10 C15 C14 -179.2(4) .
C11 C10 C15 C16 179.4(4) .
O2 C10 C15 C16 -0.5(6) .
C13 C14 C15 C10 -0.3(7) .
C13 C14 C15 C16 -178.8(4) .
C9 C8 C16 C15 -0.8(7) .
C7 C8 C16 C15 -176.6(4) .
C10 C15 C16 C8 -0.5(7) .
C14 C15 C16 C8 178.0(4) .
N4 C21 C22 C23 1.1(7) .
C21 C22 C23 C24 1.2(7) .
C22 C23 C24 C25 -2.0(7) .
C23 C24 C25 N4 0.6(7) .
C23 C24 C25 C26 -175.3(4) .
N4 C25 C26 N5 26.5(5) .
C24 C25 C26 N5 -157.4(4) .
N5 C27 C28 C29 -113.2(5) .
N5 C27 C28 C36 70.9(5) .
C36 C28 C29 C30 -2.1(6) .
C27 C28 C29 C30 -177.9(4) .
C28 C29 C30 C31 176.3(4) .
C28 C29 C30 C35 -2.0(6) .
C35 C30 C31 C32 -2.6(6) .
C29 C30 C31 C32 179.0(4) .
C30 C31 C32 C33 0.1(7) .
C31 C32 C33 N6 -178.6(4) .
C31 C32 C33 C34 1.7(6) .
N6 C33 C34 C35 179.4(4) .
C32 C33 C34 C35 -0.9(6) .
C33 C34 C35 O4 177.3(4) .
C33 C34 C35 C30 -1.7(6) .
C31 C30 C35 C34 3.5(6) .
C29 C30 C35 C34 -178.0(4) .
C31 C30 C35 O4 -175.5(4) .
C29 C30 C35 O4 3.0(6) .
C29 C28 C36 O3 -175.9(4) .
C27 C28 C36 O3 0.2(6) .
C29 C28 C36 O4 5.4(6) .
C27 C28 C36 O4 -178.5(3) .
C4 C5 N1 C1 1.8(7) .
C6 C5 N1 C1 179.7(4) .
C4 C5 N1 Cu1 -176.6(4) .
C6 C5 N1 Cu1 1.3(5) .
C2 C1 N1 C5 -2.8(7) .
C2 C1 N1 Cu1 175.4(3) .
C8 C7 N2 C6 -176.6(4) .
C8 C7 N2 Cu1 -59.5(5) .
C5 C6 N2 C7 82.2(4) .
C5 C6 N2 Cu1 -40.8(4) .
C11 C12 N3 C19 7.6(7) .
C13 C12 N3 C19 -170.8(4) .
C11 C12 N3 C17 -170.2(4) .
C13 C12 N3 C17 11.4(6) .
C20 C19 N3 C12 -105.5(6) .
C20 C19 N3 C17 72.4(6) .
C18 C17 N3 C12 71.2(6) .
C18 C17 N3 C19 -106.7(5) .
C22 C21 N4 C25 -2.5(6) .
C22 C21 N4 Cu2 173.2(3) .
C24 C25 N4 C21 1.7(6) .
C26 C25 N4 C21 177.8(4) .
C24 C25 N4 Cu2 -174.7(3) .
C26 C25 N4 Cu2 1.5(5) .
C25 C26 N5 C27 83.6(4) .
C25 C26 N5 Cu2 -40.0(4) .
C28 C27 N5 C26 -178.3(4) .
C28 C27 N5 Cu2 -59.4(4) .
C34 C33 N6 C39 176.8(4) .
C32 C33 N6 C39 -2.9(6) .
C34 C33 N6 C37 -6.9(7) .
C32 C33 N6 C37 173.4(4) .
C40 C39 N6 C33 85.4(5) .
C40 C39 N6 C37 -91.1(5) .
C38 C37 N6 C33 88.3(5) .
C38 C37 N6 C39 -95.2(5) .
O1 C9 O2 C10 177.5(4) .
C8 C9 O2 C10 -4.2(6) .
C11 C10 O2 C9 -176.9(4) .
C15 C10 O2 C9 3.0(6) .
O4 C36 O3 Cu2 126.0(3) .
C28 C36 O3 Cu2 -52.7(5) .
O3 C36 O4 C35 176.6(3) .
C28 C36 O4 C35 -4.5(5) .
C34 C35 O4 C36 -178.7(4) .
C30 C35 O4 C36 0.4(6) .
C5 N1 Cu1 N1 -88(100) 2_758
C1 N1 Cu1 N1 93(100) 2_758
C5 N1 Cu1 N2 -20.4(3) .
C1 N1 Cu1 N2 161.4(4) .
C5 N1 Cu1 N2 159.6(3) 2_758
C1 N1 Cu1 N2 -18.6(4) 2_758
C7 N2 Cu1 N1 93.6(3) 2_758
C6 N2 Cu1 N1 -146.7(3) 2_758
C7 N2 Cu1 N1 -86.4(3) .
C6 N2 Cu1 N1 33.3(3) .
C7 N2 Cu1 N2 121(100) 2_758
C6 N2 Cu1 N2 -119(100) 2_758
C21 N4 Cu2 N4 -59(100) 2_759
C25 N4 Cu2 N4 117(100) 2_759
C21 N4 Cu2 N5 -15.8(4) 2_759
C25 N4 Cu2 N5 160.1(3) 2_759
C21 N4 Cu2 N5 164.2(4) .
C25 N4 Cu2 N5 -19.9(3) .
C21 N4 Cu2 O3 -104.0(4) 2_759
C25 N4 Cu2 O3 71.9(3) 2_759
C21 N4 Cu2 O3 76.0(4) .
C25 N4 Cu2 O3 -108.1(3) .
C26 N5 Cu2 N4 -147.2(3) 2_759
C27 N5 Cu2 N4 91.5(3) 2_759
C26 N5 Cu2 N4 32.8(3) .
C27 N5 Cu2 N4 -88.5(3) .
C26 N5 Cu2 N5 -128(100) 2_759
C27 N5 Cu2 N5 111(100) 2_759
C26 N5 Cu2 O3 -50.1(3) 2_759
C27 N5 Cu2 O3 -171.4(3) 2_759
C26 N5 Cu2 O3 129.9(3) .
C27 N5 Cu2 O3 8.6(3) .
C36 O3 Cu2 N4 -53.9(3) 2_759
C36 O3 Cu2 N4 126.1(3) .
C36 O3 Cu2 N5 -135.3(3) 2_759
C36 O3 Cu2 N5 44.7(3) .
C36 O3 Cu2 O3 -27(100) 2_759
